data_7245589
loop_
_publ_author_name
'Malik, Magdalena'
'\'Switlicka, Anna'
'Bie\'nko, Alina'
'Komarnicka, Urszula K.'
'Bie\'nko, Dariusz C.'
'Kozie\/l, Sandra'
'Kyzio\/l, Agnieszka'
'Mazur, Tomasz'
'Machura, Barbara'

_publ_section_title
;
 Copper(ii) complexes with 2-ethylpyridine and related hydroxyl pyridine
 derivatives: structural, spectroscopic, magnetic and anticancer in vitro
 studies
;
_journal_issue 42
_journal_name_full 'RSC Advances'
_journal_page_first 27648
_journal_page_last 27665
_journal_paper_doi 10.1039/D2RA05133H
_journal_volume 12
_journal_year 2022
_chemical_formula_moiety 'C28 H36 Cl6 Cu4 N4 O'
_chemical_formula_sum 'C28 H36 Cl6 Cu4 N4 O'
_chemical_formula_weight 911.47
_space_group_crystal_system monoclinic
_space_group_IT_number 14
_space_group_name_Hall '-P 2yn'
_space_group_name_H-M_alt 'P 1 21/n 1'
_atom_sites_solution_hydrogens geom
_audit_creation_date 2020-12-21
_audit_creation_method
;
Olex2 1.3
(compiled 2020.11.12 svn.r5f609507 for OlexSys, GUI svn.r6226)
;
_audit_update_record
;
2021-05-04 deposited with the CCDC.	2022-09-21 downloaded from the CCDC.
;
_cell_angle_alpha 90
_cell_angle_beta 103.620(4)
_cell_angle_gamma 90
_cell_formula_units_Z 4
_cell_length_a 16.7450(7)
_cell_length_b 11.9340(6)
_cell_length_c 18.8133(9)
_cell_measurement_reflns_used 7161
_cell_measurement_temperature 295(2)
_cell_measurement_theta_max 27.4930
_cell_measurement_theta_min 3.7230
_cell_volume 3653.8(3)
_computing_cell_refinement 'CrysAlisPro 1.171.40.67a (Rigaku OD, 2019)'
_computing_data_collection 'CrysAlisPro 1.171.40.67a (Rigaku OD, 2019)'
_computing_data_reduction 'CrysAlisPro 1.171.40.67a (Rigaku OD, 2019)'
_computing_molecular_graphics 'Olex2 1.3 (Dolomanov et al., 2009)'
_computing_publication_material 'Olex2 1.3 (Dolomanov et al., 2009)'
_computing_structure_refinement 'SHELXL 2018/3 (Sheldrick, 2015)'
_computing_structure_solution 'SHELXS  (Sheldrick, 2008)'
_diffrn_ambient_temperature 295(2)
_diffrn_detector_area_resol_mean 10.4015
_diffrn_detector_type Atlas
_diffrn_measured_fraction_theta_full 0.996
_diffrn_measured_fraction_theta_max 0.871
_diffrn_measurement_details
;
List of Runs (angles in degrees, time in seconds):

  # Type    Start    End  Width  t~exp~   \w     \q     \k     \f   Frames
#--------------------------------------------------------------------------
  1  \w      1.00  51.00   1.00   71.89    --    9.90 -99.00   0.00   50
  2  \w    -23.00  39.00   1.00   71.89    --    9.90  77.00 -90.00   62
  3  \w    -28.00  48.00   1.00   71.89    --  -11.54  38.00  60.00   76
  4  \w    -76.00   5.00   1.00   71.89    --  -11.54 -19.00-150.00   81
;
_diffrn_measurement_device 'four-circle diffractometer'
_diffrn_measurement_device_type 'Xcalibur, Atlas, Gemini ultra'
_diffrn_measurement_method '\w scans'
_diffrn_radiation_type MoK\a
_diffrn_radiation_wavelength 0.71073
_diffrn_reflns_av_R_equivalents 0.0395
_diffrn_reflns_av_unetI/netI 0.0509
_diffrn_reflns_Laue_measured_fraction_full 0.996
_diffrn_reflns_Laue_measured_fraction_max 0.871
_diffrn_reflns_limit_h_max 21
_diffrn_reflns_limit_h_min -22
_diffrn_reflns_limit_k_max 13
_diffrn_reflns_limit_k_min -16
_diffrn_reflns_limit_l_max 25
_diffrn_reflns_limit_l_min -17
_diffrn_reflns_number 25795
_diffrn_reflns_point_group_measured_fraction_full 0.996
_diffrn_reflns_point_group_measured_fraction_max 0.871
_diffrn_reflns_theta_full 25.242
_diffrn_reflns_theta_max 29.523
_diffrn_reflns_theta_min 3.394
_exptl_absorpt_coefficient_mu 2.764
_exptl_absorpt_correction_T_max 1.00000
_exptl_absorpt_correction_T_min 0.64877
_exptl_absorpt_correction_type multi-scan
_exptl_absorpt_process_details
;
CrysAlisPro 1.171.40.67a (Rigaku Oxford Diffraction, 2019)
Empirical absorption correction using spherical harmonics,
 implemented in SCALE3 ABSPACK scaling algorithm.
;
_exptl_crystal_colour green
_exptl_crystal_density_diffrn 1.657
_exptl_crystal_description prism
_exptl_crystal_F_000 1832
_exptl_crystal_size_max 0.12
_exptl_crystal_size_mid 0.08
_exptl_crystal_size_min 0.06
_refine_diff_density_max 0.589
_refine_diff_density_min -0.394
_refine_diff_density_rms 0.074
_refine_ls_extinction_method none
_refine_ls_goodness_of_fit_ref 1.011
_refine_ls_hydrogen_treatment constr
_refine_ls_matrix_type full
_refine_ls_number_parameters 411
_refine_ls_number_reflns 8883
_refine_ls_number_restraints 0
_refine_ls_restrained_S_all 1.011
_refine_ls_R_factor_all 0.0793
_refine_ls_R_factor_gt 0.0392
_refine_ls_shift/su_max 0.001
_refine_ls_shift/su_mean 0.000
_refine_ls_structure_factor_coef Fsqd
_refine_ls_weighting_details 'w=1/[\s^2^(Fo^2^)+(0.0299P)^2^+1.0482P] where P=(Fo^2^+2Fc^2^)/3'
_refine_ls_weighting_scheme calc
_refine_ls_wR_factor_gt 0.0717
_refine_ls_wR_factor_ref 0.0857
_reflns_Friedel_coverage 0.000
_reflns_number_gt 5788
_reflns_number_total 8883
_reflns_threshold_expression 'I > 2\s(I)'
_cod_data_source_file d2ra05133h2.cif
_cod_data_source_block cuk1_2
_cod_database_code 7245589
_shelx_shelxl_version_number 2018/3
_shelx_space_group_comment
;
The symmetry employed for this shelxl refinement is uniquely defined
by the following loop, which should always be used as a source of
symmetry information in preference to the above space-group names.
They are only intended as comments.
;
_olex2_refinement_description
;
1. Fixed Uiso
 At 1.2 times of:
  All C(H) groups, All C(H,H) groups
 At 1.5 times of:
  All C(H,H,H) groups
2. Others
 Fixed Sof: C20A(0.5) H20A(0.5) H20B(0.5) C21A(0.5) H21A(0.5) H21B(0.5)
 H21C(0.5) C20B(0.5) H20C(0.5) H20D(0.5) C21B(0.5) H21D(0.5) H21E(0.5) H21F(0.5)
3.a Secondary CH2 refined with riding coordinates:
 C6(H6A,H6B), C13(H13A,H13B), C27(H27A,H27B), C20A(H20A,H20B), C20B(H20C,H20D)
3.b Aromatic/amide H refined with riding coordinates:
 C1(H1), C2(H2), C3(H3), C4(H4), C8(H8), C9(H9), C10(H10), C11(H11), C15(H15),
 C16(H16), C17(H17), C18(H18), C22(H22), C23(H23), C24(H24), C25(H25)
3.c Idealised Me refined as rotating group:
 C7(H7A,H7B,H7C), C14(H14A,H14B,H14C), C28(H28A,H28B,H28C), C21A(H21A,H21B,
 H21C), C21B(H21D,H21E,H21F)
;
_olex2_submission_special_instructions 'No special instructions were received'
_oxdiff_exptl_absorpt_empirical_details
;
Empirical correction (ABSPACK) includes:
- Absorption correction using spherical harmonics
- Frame scaling
;

loop_
_space_group_symop_operation_xyz
'x, y, z'
'-x+1/2, y+1/2, -z+1/2'
'-x, -y, -z'
'x-1/2, -y-1/2, z-1/2'

loop_
_atom_site_label
_atom_site_type_symbol
_atom_site_fract_x
_atom_site_fract_y
_atom_site_fract_z
_atom_site_U_iso_or_equiv
_atom_site_adp_type
_atom_site_occupancy
_atom_site_site_symmetry_order
_atom_site_calc_flag
_atom_site_refinement_flags_posn
_atom_site_refinement_flags_adp
_atom_site_refinement_flags_occupancy
_atom_site_disorder_assembly
_atom_site_disorder_group
Cu1 Cu 0.64975(2) 0.76354(4) 0.01741(2) 0.04322(11) Uani 1 1 d . . . . .
Cu2 Cu 0.82227(2) 0.75158(4) -0.01607(2) 0.04335(11) Uani 1 1 d . . . . .
Cu3 Cu 0.66001(2) 0.72455(3) -0.14209(2) 0.04352(11) Uani 1 1 d . . . . .
Cu4 Cu 0.70440(2) 0.95299(3) -0.06830(2) 0.04220(11) Uani 1 1 d . . . . .
Cl1 Cl 0.77664(5) 0.77145(9) 0.10139(5) 0.0579(2) Uani 1 1 d . . . . .
Cl2 Cl 0.81500(5) 0.65018(9) -0.12261(5) 0.0676(3) Uani 1 1 d . . . . .
Cl3 Cl 0.59722(6) 0.61078(8) -0.06655(5) 0.0609(2) Uani 1 1 d . . . . .
Cl4 Cl 0.68001(5) 0.88806(8) -0.20419(4) 0.0520(2) Uani 1 1 d . . . . .
Cl5 Cl 0.84680(5) 0.96330(7) -0.02249(5) 0.0503(2) Uani 1 1 d . . . . .
Cl6 Cl 0.56923(5) 0.92261(8) -0.05163(5) 0.0557(2) Uani 1 1 d . . . . .
O1 O 0.71219(11) 0.79571(17) -0.05293(10) 0.0356(5) Uani 1 1 d . . . . .
N1 N 0.58931(15) 0.7447(2) 0.09581(15) 0.0473(7) Uani 1 1 d . . . . .
N2 N 0.93457(14) 0.7015(2) 0.03071(13) 0.0422(6) Uani 1 1 d . . . . .
N3 N 0.59962(15) 0.6428(2) -0.22921(14) 0.0446(7) Uani 1 1 d . . . . .
N4 N 0.69403(15) 1.1168(2) -0.08140(16) 0.0473(7) Uani 1 1 d . . . . .
C1 C 0.55098(19) 0.8362(3) 0.11270(19) 0.0533(9) Uani 1 1 d . . . . .
H1 H 0.548490 0.899200 0.083182 0.064 Uiso 1 1 calc R U . . .
C2 C 0.5154(2) 0.8417(4) 0.1710(2) 0.0690(11) Uani 1 1 d . . . . .
H2 H 0.490738 0.907460 0.181607 0.083 Uiso 1 1 calc R U . . .
C3 C 0.5170(3) 0.7489(5) 0.2130(2) 0.0812(14) Uani 1 1 d . . . . .
H3 H 0.492815 0.749772 0.252714 0.097 Uiso 1 1 calc R U . . .
C4 C 0.5544(3) 0.6543(4) 0.1962(2) 0.0810(13) Uani 1 1 d . . . . .
H4 H 0.555027 0.590030 0.224201 0.097 Uiso 1 1 calc R U . . .
C5 C 0.5918(2) 0.6531(3) 0.1375(2) 0.0589(10) Uani 1 1 d . . . . .
C6 C 0.6357(3) 0.5503(4) 0.1215(2) 0.0786(12) Uani 1 1 d . . . . .
H6A H 0.658241 0.564536 0.079338 0.094 Uiso 1 1 calc R U . . .
H6B H 0.596433 0.489467 0.108956 0.094 Uiso 1 1 calc R U . . .
C7 C 0.7044(3) 0.5142(5) 0.1849(3) 0.1064(18) Uani 1 1 d . . . . .
H7A H 0.727592 0.445127 0.172946 0.160 Uiso 1 1 calc R U . . .
H7B H 0.683085 0.503538 0.227558 0.160 Uiso 1 1 calc R U . . .
H7C H 0.746194 0.570947 0.194581 0.160 Uiso 1 1 calc R U . . .
C8 C 0.9973(2) 0.7709(3) 0.03151(19) 0.0522(9) Uani 1 1 d . . . . .
H8 H 0.986238 0.840133 0.008577 0.063 Uiso 1 1 calc R U . . .
C9 C 1.0777(2) 0.7449(4) 0.0647(2) 0.0650(11) Uani 1 1 d . . . . .
H9 H 1.120020 0.795356 0.064865 0.078 Uiso 1 1 calc R U . . .
C10 C 1.0928(2) 0.6426(4) 0.0974(2) 0.0690(12) Uani 1 1 d . . . . .
H10 H 1.146285 0.622381 0.120380 0.083 Uiso 1 1 calc R U . . .
C11 C 1.0304(2) 0.5708(4) 0.0963(2) 0.0645(11) Uani 1 1 d . . . . .
H11 H 1.040972 0.500832 0.118321 0.077 Uiso 1 1 calc R U . . .
C12 C 0.94990(19) 0.6011(3) 0.06240(17) 0.0490(9) Uani 1 1 d . . . . .
C13 C 0.8785(2) 0.5243(3) 0.0593(2) 0.0659(11) Uani 1 1 d . . . . .
H13A H 0.855923 0.504490 0.008499 0.079 Uiso 1 1 calc R U . . .
H13B H 0.836423 0.565590 0.075906 0.079 Uiso 1 1 calc R U . . .
C14 C 0.8954(3) 0.4181(5) 0.1028(3) 0.1093(18) Uani 1 1 d . . . . .
H14A H 0.935710 0.374772 0.086093 0.164 Uiso 1 1 calc R U . . .
H14B H 0.845542 0.375552 0.096515 0.164 Uiso 1 1 calc R U . . .
H14C H 0.915692 0.435906 0.153591 0.164 Uiso 1 1 calc R U . . .
C15 C 0.6375(2) 0.5600(3) -0.25556(17) 0.0476(8) Uani 1 1 d . . . . .
H15 H 0.693085 0.548398 -0.235067 0.057 Uiso 1 1 calc R U . . .
C16 C 0.5990(2) 0.4914(3) -0.31105(18) 0.0575(10) Uani 1 1 d . . . . .
H16 H 0.627437 0.434155 -0.327952 0.069 Uiso 1 1 calc R U . . .
C17 C 0.5170(2) 0.5093(4) -0.34125(19) 0.0609(10) Uani 1 1 d . . . . .
H17 H 0.488768 0.463865 -0.379038 0.073 Uiso 1 1 calc R U . . .
C18 C 0.4774(2) 0.5938(4) -0.3156(2) 0.0593(10) Uani 1 1 d . . . . .
H18 H 0.421964 0.606750 -0.336044 0.071 Uiso 1 1 calc R U . . .
C19 C 0.5195(2) 0.6605(3) -0.2591(2) 0.0576(10) Uani 1 1 d . . . . .
C22 C 0.69954(19) 1.1597(3) -0.1462(2) 0.0535(9) Uani 1 1 d . . . . .
H22 H 0.706991 1.110404 -0.182368 0.064 Uiso 1 1 calc R U . . .
C23 C 0.6948(2) 1.2707(3) -0.1615(2) 0.0651(11) Uani 1 1 d . . . . .
H23 H 0.699993 1.296831 -0.206785 0.078 Uiso 1 1 calc R U . . .
C24 C 0.6824(3) 1.3429(4) -0.1096(3) 0.0811(13) Uani 1 1 d . . . . .
H24 H 0.678235 1.419542 -0.118750 0.097 Uiso 1 1 calc R U . . .
C25 C 0.6762(3) 1.3011(4) -0.0437(3) 0.0816(13) Uani 1 1 d . . . . .
H25 H 0.667189 1.349898 -0.007819 0.098 Uiso 1 1 calc R U . . .
C26 C 0.6831(2) 1.1879(4) -0.0293(2) 0.0632(10) Uani 1 1 d . . . . .
C27 C 0.6778(4) 1.1415(5) 0.0448(3) 0.1099(19) Uani 1 1 d . . . . .
H27A H 0.630839 1.176038 0.057986 0.132 Uiso 1 1 calc R U . . .
H27B H 0.666356 1.061904 0.038996 0.132 Uiso 1 1 calc R U . . .
C28 C 0.7445(6) 1.1550(9) 0.1025(4) 0.210(4) Uani 1 1 d . . . . .
H28A H 0.767694 1.228083 0.100112 0.316 Uiso 1 1 calc R U . . .
H28B H 0.784941 1.098974 0.100045 0.316 Uiso 1 1 calc R U . . .
H28C H 0.727626 1.147344 0.147564 0.316 Uiso 1 1 calc R U . . .
C20A C 0.4828(6) 0.7663(10) -0.2437(6) 0.054(3) Uani 0.5 1 d . . P A 1
H20A H 0.462377 0.807006 -0.288924 0.065 Uiso 0.5 1 calc R U P A 1
H20B H 0.524129 0.812034 -0.211874 0.065 Uiso 0.5 1 calc R U P A 1
C21A C 0.4119(6) 0.7435(9) -0.2067(5) 0.078(3) Uani 0.5 1 d . . P A 1
H21A H 0.370813 0.698774 -0.238478 0.117 Uiso 0.5 1 calc R U P A 1
H21B H 0.388074 0.813377 -0.196969 0.117 Uiso 0.5 1 calc R U P A 1
H21C H 0.432380 0.704234 -0.161580 0.117 Uiso 0.5 1 calc R U P A 1
C20B C 0.4699(8) 0.7381(11) -0.2144(7) 0.071(3) Uani 0.5 1 d . . P A 2
H20C H 0.421432 0.698534 -0.208219 0.086 Uiso 0.5 1 calc R U P A 2
H20D H 0.504314 0.753441 -0.166210 0.086 Uiso 0.5 1 calc R U P A 2
C21B C 0.4460(7) 0.8411(10) -0.2515(5) 0.098(3) Uani 0.5 1 d . . P A 2
H21D H 0.493827 0.879398 -0.258764 0.147 Uiso 0.5 1 calc R U P A 2
H21E H 0.418670 0.887033 -0.222619 0.147 Uiso 0.5 1 calc R U P A 2
H21F H 0.409333 0.826208 -0.297990 0.147 Uiso 0.5 1 calc R U P A 2

loop_
_atom_site_aniso_label
_atom_site_aniso_U_11
_atom_site_aniso_U_22
_atom_site_aniso_U_33
_atom_site_aniso_U_23
_atom_site_aniso_U_13
_atom_site_aniso_U_12
Cu1 0.0432(2) 0.0414(3) 0.0478(2) 0.00521(18) 0.01618(17) 0.00371(17)
Cu2 0.03753(19) 0.0444(3) 0.0445(2) -0.00306(18) 0.00241(16) 0.01294(17)
Cu3 0.0452(2) 0.0384(3) 0.0443(2) -0.00185(18) 0.00516(17) 0.00283(17)
Cu4 0.0427(2) 0.0310(2) 0.0533(2) 0.00593(18) 0.01209(17) 0.00776(16)
Cl1 0.0486(4) 0.0780(7) 0.0461(5) 0.0069(4) 0.0089(4) 0.0016(4)
Cl2 0.0588(5) 0.0825(8) 0.0538(5) -0.0215(5) -0.0021(4) 0.0341(5)
Cl3 0.0769(6) 0.0419(6) 0.0648(6) -0.0015(4) 0.0184(5) -0.0120(5)
Cl4 0.0606(5) 0.0503(6) 0.0427(4) 0.0041(4) 0.0071(4) -0.0035(4)
Cl5 0.0444(4) 0.0434(5) 0.0608(5) 0.0063(4) 0.0074(4) 0.0006(4)
Cl6 0.0495(4) 0.0487(6) 0.0749(6) 0.0143(5) 0.0267(4) 0.0197(4)
O1 0.0359(10) 0.0324(13) 0.0384(11) 0.0010(9) 0.0084(8) 0.0076(9)
N1 0.0438(14) 0.048(2) 0.0531(16) 0.0075(14) 0.0174(12) 0.0002(13)
N2 0.0363(13) 0.0461(19) 0.0413(14) -0.0051(13) 0.0031(11) 0.0123(12)
N3 0.0463(14) 0.0396(18) 0.0460(15) 0.0021(13) 0.0069(12) 0.0026(12)
N4 0.0488(15) 0.0312(17) 0.0626(18) 0.0052(14) 0.0145(13) 0.0062(12)
C1 0.0482(18) 0.056(3) 0.060(2) 0.0091(19) 0.0211(16) 0.0071(17)
C2 0.064(2) 0.080(3) 0.070(3) 0.006(2) 0.031(2) 0.012(2)
C3 0.082(3) 0.105(4) 0.070(3) 0.012(3) 0.044(2) 0.004(3)
C4 0.103(3) 0.076(4) 0.077(3) 0.026(3) 0.045(3) -0.006(3)
C5 0.066(2) 0.053(3) 0.063(2) 0.014(2) 0.0249(18) -0.0056(19)
C6 0.112(3) 0.053(3) 0.076(3) 0.016(2) 0.033(3) 0.002(3)
C7 0.129(4) 0.083(4) 0.113(4) 0.032(3) 0.042(3) 0.033(3)
C8 0.0484(19) 0.049(2) 0.057(2) -0.0031(17) 0.0081(16) 0.0149(17)
C9 0.0430(19) 0.068(3) 0.080(3) -0.014(2) 0.0070(18) 0.0048(19)
C10 0.043(2) 0.084(4) 0.073(3) -0.001(2) -0.0004(18) 0.020(2)
C11 0.060(2) 0.066(3) 0.063(2) 0.012(2) 0.0059(18) 0.029(2)
C12 0.0497(18) 0.052(2) 0.0437(18) -0.0049(17) 0.0073(14) 0.0172(17)
C13 0.064(2) 0.056(3) 0.077(3) 0.005(2) 0.015(2) 0.009(2)
C14 0.125(4) 0.071(4) 0.131(5) 0.029(3) 0.030(4) -0.001(3)
C15 0.0509(18) 0.054(2) 0.0384(18) 0.0061(17) 0.0109(14) 0.0017(17)
C16 0.073(2) 0.060(3) 0.0416(19) -0.0018(18) 0.0170(17) 0.002(2)
C17 0.068(2) 0.070(3) 0.0397(19) 0.0020(19) 0.0035(17) -0.016(2)
C18 0.0482(19) 0.068(3) 0.056(2) 0.013(2) -0.0008(17) -0.0063(19)
C19 0.049(2) 0.054(3) 0.065(2) 0.006(2) 0.0033(17) 0.0060(18)
C22 0.0517(19) 0.041(2) 0.074(2) 0.0103(19) 0.0273(18) 0.0056(16)
C23 0.069(2) 0.045(3) 0.085(3) 0.020(2) 0.024(2) 0.0085(19)
C24 0.091(3) 0.038(3) 0.112(4) 0.013(3) 0.020(3) 0.012(2)
C25 0.109(3) 0.045(3) 0.093(3) -0.015(3) 0.026(3) 0.011(2)
C26 0.076(2) 0.043(3) 0.068(3) -0.003(2) 0.012(2) 0.000(2)
C27 0.185(6) 0.077(4) 0.065(3) -0.007(3) 0.025(3) -0.029(4)
C28 0.270(11) 0.257(13) 0.094(5) 0.031(6) 0.022(6) -0.027(9)
C20A 0.047(5) 0.054(7) 0.064(7) 0.021(5) 0.017(5) 0.008(4)
C21A 0.067(5) 0.101(9) 0.079(6) -0.016(5) 0.042(5) 0.005(5)
C20B 0.083(9) 0.065(8) 0.068(7) 0.017(6) 0.023(6) 0.020(6)
C21B 0.116(8) 0.082(9) 0.082(7) 0.003(6) -0.006(6) 0.013(7)

loop_
_atom_type_symbol
_atom_type_description
_atom_type_scat_dispersion_real
_atom_type_scat_dispersion_imag
_atom_type_scat_source
C C 0.0033 0.0016 'International Tables Vol C Tables 4.2.6.8 and 6.1.1.4'
H H 0.0000 0.0000 'International Tables Vol C Tables 4.2.6.8 and 6.1.1.4'
Cl Cl 0.1484 0.1585 'International Tables Vol C Tables 4.2.6.8 and 6.1.1.4'
Cu Cu 0.3201 1.2651 'International Tables Vol C Tables 4.2.6.8 and 6.1.1.4'
N N 0.0061 0.0033 'International Tables Vol C Tables 4.2.6.8 and 6.1.1.4'
O O 0.0106 0.0060 'International Tables Vol C Tables 4.2.6.8 and 6.1.1.4'

loop_
_geom_angle_atom_site_label_1
_geom_angle_atom_site_label_2
_geom_angle_atom_site_label_3
_geom_angle
_geom_angle_site_symmetry_1
_geom_angle_site_symmetry_3
_geom_angle_publ_flag
Cl1 Cu1 Cu4 89.38(3) . . ?
Cl1 Cu1 Cl3 126.99(4) . . ?
Cl1 Cu1 Cl6 127.84(4) . . ?
Cl3 Cu1 Cu4 108.69(3) . . ?
Cl3 Cu1 Cl6 99.36(4) . . ?
Cl6 Cu1 Cu4 49.79(2) . . ?
O1 Cu1 Cu4 36.90(6) . . ?
O1 Cu1 Cl1 84.33(6) . . ?
O1 Cu1 Cl3 82.77(6) . . ?
O1 Cu1 Cl6 78.70(6) . . ?
O1 Cu1 N1 174.07(11) . . ?
N1 Cu1 Cu4 138.33(9) . . ?
N1 Cu1 Cl1 92.51(8) . . ?
N1 Cu1 Cl3 103.12(9) . . ?
N1 Cu1 Cl6 99.47(8) . . ?
Cl1 Cu2 Cl5 91.93(3) . . ?
Cl2 Cu2 Cl1 147.54(4) . . ?
Cl2 Cu2 Cl5 116.69(4) . . ?
O1 Cu2 Cl1 79.85(6) . . ?
O1 Cu2 Cl2 88.85(6) . . ?
O1 Cu2 Cl5 82.02(7) . . ?
O1 Cu2 N2 174.81(10) . . ?
N2 Cu2 Cl1 95.26(8) . . ?
N2 Cu2 Cl2 94.47(8) . . ?
N2 Cu2 Cl5 99.97(9) . . ?
Cl3 Cu3 Cl2 106.16(4) . . ?
Cl4 Cu3 Cl2 95.54(4) . . ?
Cl4 Cu3 Cl3 155.37(4) . . ?
O1 Cu3 Cl2 78.37(6) . . ?
O1 Cu3 Cl3 84.48(6) . . ?
O1 Cu3 Cl4 88.74(7) . . ?
O1 Cu3 N3 174.54(10) . . ?
N3 Cu3 Cl2 103.90(8) . . ?
N3 Cu3 Cl3 90.11(8) . . ?
N3 Cu3 Cl4 95.93(8) . . ?
Cl4 Cu4 Cu1 107.54(3) . . ?
Cl5 Cu4 Cu1 104.57(3) . . ?
Cl5 Cu4 Cl4 106.69(3) . . ?
Cl5 Cu4 Cl6 151.16(4) . . ?
Cl6 Cu4 Cu1 53.40(2) . . ?
Cl6 Cu4 Cl4 98.58(3) . . ?
O1 Cu4 Cu1 37.12(6) . . ?
O1 Cu4 Cl4 81.08(6) . . ?
O1 Cu4 Cl5 88.19(6) . . ?
O1 Cu4 Cl6 82.12(6) . . ?
O1 Cu4 N4 177.88(10) . . ?
N4 Cu4 Cu1 140.76(8) . . ?
N4 Cu4 Cl4 100.54(9) . . ?
N4 Cu4 Cl5 92.64(8) . . ?
N4 Cu4 Cl6 96.24(8) . . ?
Cu1 Cl1 Cu2 79.50(3) . . ?
Cu2 Cl2 Cu3 78.34(3) . . ?
Cu3 Cl3 Cu1 79.49(3) . . ?
Cu3 Cl4 Cu4 76.48(3) . . ?
Cu4 Cl5 Cu2 78.76(3) . . ?
Cu4 Cl6 Cu1 76.81(3) . . ?
Cu2 O1 Cu1 109.66(9) . . ?
Cu2 O1 Cu3 113.99(10) . . ?
Cu2 O1 Cu4 110.99(10) . . ?
Cu3 O1 Cu1 108.01(9) . . ?
Cu4 O1 Cu1 105.97(9) . . ?
Cu4 O1 Cu3 107.86(9) . . ?
C1 N1 Cu1 116.0(2) . . ?
C5 N1 Cu1 125.2(3) . . ?
C5 N1 C1 118.4(3) . . ?
C8 N2 Cu2 118.8(2) . . ?
C8 N2 C12 118.9(3) . . ?
C12 N2 Cu2 122.3(2) . . ?
C15 N3 Cu3 118.8(2) . . ?
C15 N3 C19 118.5(3) . . ?
C19 N3 Cu3 122.5(2) . . ?
C22 N4 Cu4 117.8(2) . . ?
C26 N4 Cu4 123.9(3) . . ?
C26 N4 C22 118.2(3) . . ?
N1 C1 H1 118.2 . . ?
N1 C1 C2 123.5(4) . . ?
C2 C1 H1 118.2 . . ?
C1 C2 H2 120.8 . . ?
C3 C2 C1 118.4(4) . . ?
C3 C2 H2 120.8 . . ?
C2 C3 H3 120.4 . . ?
C2 C3 C4 119.1(4) . . ?
C4 C3 H3 120.4 . . ?
C3 C4 H4 119.7 . . ?
C3 C4 C5 120.7(4) . . ?
C5 C4 H4 119.7 . . ?
N1 C5 C4 119.9(4) . . ?
N1 C5 C6 119.9(3) . . ?
C4 C5 C6 120.2(4) . . ?
C5 C6 H6A 109.0 . . ?
C5 C6 H6B 109.0 . . ?
C5 C6 C7 113.1(4) . . ?
H6A C6 H6B 107.8 . . ?
C7 C6 H6A 109.0 . . ?
C7 C6 H6B 109.0 . . ?
C6 C7 H7A 109.5 . . ?
C6 C7 H7B 109.5 . . ?
C6 C7 H7C 109.5 . . ?
H7A C7 H7B 109.5 . . ?
H7A C7 H7C 109.5 . . ?
H7B C7 H7C 109.5 . . ?
N2 C8 H8 118.4 . . ?
N2 C8 C9 123.1(4) . . ?
C9 C8 H8 118.4 . . ?
C8 C9 H9 121.2 . . ?
C10 C9 C8 117.7(4) . . ?
C10 C9 H9 121.2 . . ?
C9 C10 H10 120.0 . . ?
C11 C10 C9 120.1(3) . . ?
C11 C10 H10 120.0 . . ?
C10 C11 H11 119.9 . . ?
C10 C11 C12 120.2(4) . . ?
C12 C11 H11 119.9 . . ?
N2 C12 C11 120.0(3) . . ?
N2 C12 C13 117.6(3) . . ?
C11 C12 C13 122.4(4) . . ?
C12 C13 H13A 108.1 . . ?
C12 C13 H13B 108.1 . . ?
C12 C13 C14 116.7(4) . . ?
H13A C13 H13B 107.3 . . ?
C14 C13 H13A 108.1 . . ?
C14 C13 H13B 108.1 . . ?
C13 C14 H14A 109.5 . . ?
C13 C14 H14B 109.5 . . ?
C13 C14 H14C 109.5 . . ?
H14A C14 H14B 109.5 . . ?
H14A C14 H14C 109.5 . . ?
H14B C14 H14C 109.5 . . ?
N3 C15 H15 118.3 . . ?
N3 C15 C16 123.4(3) . . ?
C16 C15 H15 118.3 . . ?
C15 C16 H16 121.0 . . ?
C15 C16 C17 118.0(4) . . ?
C17 C16 H16 121.0 . . ?
C16 C17 H17 120.2 . . ?
C18 C17 C16 119.6(3) . . ?
C18 C17 H17 120.2 . . ?
C17 C18 H18 120.0 . . ?
C17 C18 C19 119.9(3) . . ?
C19 C18 H18 120.0 . . ?
N3 C19 C18 120.6(4) . . ?
N3 C19 C20A 118.5(5) . . ?
N3 C19 C20B 117.3(5) . . ?
C18 C19 C20A 119.2(5) . . ?
C18 C19 C20B 120.2(6) . . ?
N4 C22 H22 118.2 . . ?
N4 C22 C23 123.5(4) . . ?
C23 C22 H22 118.2 . . ?
C22 C23 H23 120.7 . . ?
C22 C23 C24 118.7(4) . . ?
C24 C23 H23 120.7 . . ?
C23 C24 H24 120.6 . . ?
C23 C24 C25 118.7(4) . . ?
C25 C24 H24 120.6 . . ?
C24 C25 H25 119.4 . . ?
C24 C25 C26 121.2(4) . . ?
C26 C25 H25 119.4 . . ?
N4 C26 C25 119.7(4) . . ?
N4 C26 C27 119.2(4) . . ?
C25 C26 C27 121.1(4) . . ?
C26 C27 H27A 107.8 . . ?
C26 C27 H27B 107.8 . . ?
H27A C27 H27B 107.2 . . ?
C28 C27 C26 118.0(6) . . ?
C28 C27 H27A 107.8 . . ?
C28 C27 H27B 107.8 . . ?
C27 C28 H28A 109.5 . . ?
C27 C28 H28B 109.5 . . ?
C27 C28 H28C 109.5 . . ?
H28A C28 H28B 109.5 . . ?
H28A C28 H28C 109.5 . . ?
H28B C28 H28C 109.5 . . ?
C19 C20A H20A 109.6 . . ?
C19 C20A H20B 109.6 . . ?
C19 C20A C21A 110.1(9) . . ?
H20A C20A H20B 108.2 . . ?
C21A C20A H20A 109.6 . . ?
C21A C20A H20B 109.6 . . ?
C20A C21A H21A 109.5 . . ?
C20A C21A H21B 109.5 . . ?
C20A C21A H21C 109.5 . . ?
H21A C21A H21B 109.5 . . ?
H21A C21A H21C 109.5 . . ?
H21B C21A H21C 109.5 . . ?
C19 C20B H20C 109.4 . . ?
C19 C20B H20D 109.4 . . ?
H20C C20B H20D 108.0 . . ?
C21B C20B C19 111.2(11) . . ?
C21B C20B H20C 109.4 . . ?
C21B C20B H20D 109.4 . . ?
C20B C21B H21D 109.5 . . ?
C20B C21B H21E 109.5 . . ?
C20B C21B H21F 109.5 . . ?
H21D C21B H21E 109.5 . . ?
H21D C21B H21F 109.5 . . ?
H21E C21B H21F 109.5 . . ?

loop_
_geom_bond_atom_site_label_1
_geom_bond_atom_site_label_2
_geom_bond_distance
_geom_bond_site_symmetry_2
_geom_bond_publ_flag
Cu1 Cu4 3.0404(6) . ?
Cu1 Cl1 2.3320(9) . ?
Cu1 Cl3 2.4366(10) . ?
Cu1 Cl6 2.5068(9) . ?
Cu1 O1 1.9086(19) . ?
Cu1 N1 1.988(3) . ?
Cu2 Cl1 2.5136(9) . ?
Cu2 Cl2 2.3199(9) . ?
Cu2 Cl5 2.5672(10) . ?
Cu2 O1 1.8853(18) . ?
Cu2 N2 1.972(2) . ?
Cu3 Cl2 2.6850(9) . ?
Cu3 Cl3 2.3817(10) . ?
Cu3 Cl4 2.3385(10) . ?
Cu3 O1 1.8994(19) . ?
Cu3 N3 1.970(3) . ?
Cu4 Cl4 2.6099(9) . ?
Cu4 Cl5 2.3400(8) . ?
Cu4 Cl6 2.3848(9) . ?
Cu4 O1 1.899(2) . ?
Cu4 N4 1.973(3) . ?
N1 C1 1.342(4) . ?
N1 C5 1.340(4) . ?
N2 C8 1.335(4) . ?
N2 C12 1.336(4) . ?
N3 C15 1.332(4) . ?
N3 C19 1.344(4) . ?
N4 C22 1.344(4) . ?
N4 C26 1.341(5) . ?
C1 H1 0.9300 . ?
C1 C2 1.367(5) . ?
C2 H2 0.9300 . ?
C2 C3 1.357(6) . ?
C3 H3 0.9300 . ?
C3 C4 1.364(6) . ?
C4 H4 0.9300 . ?
C4 C5 1.390(5) . ?
C5 C6 1.498(6) . ?
C6 H6A 0.9700 . ?
C6 H6B 0.9700 . ?
C6 C7 1.513(6) . ?
C7 H7A 0.9600 . ?
C7 H7B 0.9600 . ?
C7 H7C 0.9600 . ?
C8 H8 0.9300 . ?
C8 C9 1.379(5) . ?
C9 H9 0.9300 . ?
C9 C10 1.363(6) . ?
C10 H10 0.9300 . ?
C10 C11 1.349(6) . ?
C11 H11 0.9300 . ?
C11 C12 1.396(4) . ?
C12 C13 1.496(5) . ?
C13 H13A 0.9700 . ?
C13 H13B 0.9700 . ?
C13 C14 1.500(6) . ?
C14 H14A 0.9600 . ?
C14 H14B 0.9600 . ?
C14 H14C 0.9600 . ?
C15 H15 0.9300 . ?
C15 C16 1.364(5) . ?
C16 H16 0.9300 . ?
C16 C17 1.375(5) . ?
C17 H17 0.9300 . ?
C17 C18 1.356(5) . ?
C18 H18 0.9300 . ?
C18 C19 1.382(5) . ?
C19 C20A 1.462(12) . ?
C19 C20B 1.606(13) . ?
C22 H22 0.9300 . ?
C22 C23 1.355(5) . ?
C23 H23 0.9300 . ?
C23 C24 1.355(6) . ?
C24 H24 0.9300 . ?
C24 C25 1.363(6) . ?
C25 H25 0.9300 . ?
C25 C26 1.378(6) . ?
C26 C27 1.521(6) . ?
C27 H27A 0.9700 . ?
C27 H27B 0.9700 . ?
C27 C28 1.372(8) . ?
C28 H28A 0.9600 . ?
C28 H28B 0.9600 . ?
C28 H28C 0.9600 . ?
C20A H20A 0.9700 . ?
C20A H20B 0.9700 . ?
C20A C21A 1.535(11) . ?
C21A H21A 0.9600 . ?
C21A H21B 0.9600 . ?
C21A H21C 0.9600 . ?
C20B H20C 0.9700 . ?
C20B H20D 0.9700 . ?
C20B C21B 1.423(15) . ?
C21B H21D 0.9600 . ?
C21B H21E 0.9600 . ?
C21B H21F 0.9600 . ?

loop_
_geom_torsion_atom_site_label_1
_geom_torsion_atom_site_label_2
_geom_torsion_atom_site_label_3
_geom_torsion_atom_site_label_4
_geom_torsion
_geom_torsion_site_symmetry_1
_geom_torsion_site_symmetry_2
_geom_torsion_site_symmetry_3
_geom_torsion_site_symmetry_4
_geom_torsion_publ_flag
Cu1 Cu4 O1 Cu2 -119.00(13) . . . . ?
Cu1 Cu4 O1 Cu3 115.47(12) . . . . ?
Cu1 N1 C1 C2 -171.6(3) . . . . ?
Cu1 N1 C5 C4 172.6(3) . . . . ?
Cu1 N1 C5 C6 -6.5(5) . . . . ?
Cu2 N2 C8 C9 178.0(3) . . . . ?
Cu2 N2 C12 C11 -178.4(2) . . . . ?
Cu2 N2 C12 C13 2.1(4) . . . . ?
Cu3 N3 C15 C16 173.5(3) . . . . ?
Cu3 N3 C19 C18 -173.5(3) . . . . ?
Cu3 N3 C19 C20A 21.2(6) . . . . ?
Cu3 N3 C19 C20B -9.0(7) . . . . ?
Cu4 N4 C22 C23 -178.9(3) . . . . ?
Cu4 N4 C26 C25 -179.8(3) . . . . ?
Cu4 N4 C26 C27 -0.3(5) . . . . ?
Cl1 Cu2 O1 Cu1 -21.79(8) . . . . ?
Cl1 Cu2 O1 Cu3 -143.01(11) . . . . ?
Cl1 Cu2 O1 Cu4 94.96(9) . . . . ?
Cl2 Cu2 O1 Cu1 127.64(9) . . . . ?
Cl2 Cu2 O1 Cu3 6.41(10) . . . . ?
Cl2 Cu2 O1 Cu4 -115.61(9) . . . . ?
Cl2 Cu3 O1 Cu1 -127.79(9) . . . . ?
Cl2 Cu3 O1 Cu2 -5.65(9) . . . . ?
Cl2 Cu3 O1 Cu4 118.08(9) . . . . ?
Cl3 Cu3 O1 Cu1 -20.00(8) . . . . ?
Cl3 Cu3 O1 Cu2 102.14(10) . . . . ?
Cl3 Cu3 O1 Cu4 -134.13(8) . . . . ?
Cl4 Cu3 O1 Cu1 136.29(8) . . . . ?
Cl4 Cu3 O1 Cu2 -101.57(10) . . . . ?
Cl4 Cu3 O1 Cu4 22.16(8) . . . . ?
Cl4 Cu4 O1 Cu1 -135.48(8) . . . . ?
Cl4 Cu4 O1 Cu2 105.53(9) . . . . ?
Cl4 Cu4 O1 Cu3 -20.00(7) . . . . ?
Cl5 Cu2 O1 Cu1 -115.21(9) . . . . ?
Cl5 Cu2 O1 Cu3 123.57(10) . . . . ?
Cl5 Cu2 O1 Cu4 1.55(8) . . . . ?
Cl5 Cu4 O1 Cu1 117.31(8) . . . . ?
Cl5 Cu4 O1 Cu2 -1.68(8) . . . . ?
Cl5 Cu4 O1 Cu3 -127.21(8) . . . . ?
Cl6 Cu4 O1 Cu1 -35.45(7) . . . . ?
Cl6 Cu4 O1 Cu2 -154.44(9) . . . . ?
Cl6 Cu4 O1 Cu3 80.03(8) . . . . ?
N1 C1 C2 C3 -1.8(6) . . . . ?
N1 C5 C6 C7 121.0(4) . . . . ?
N2 C8 C9 C10 0.7(6) . . . . ?
N2 C12 C13 C14 -172.8(4) . . . . ?
N3 C15 C16 C17 0.2(5) . . . . ?
N3 C19 C20A C21A -120.7(7) . . . . ?
N3 C19 C20B C21B 112.2(9) . . . . ?
N4 C22 C23 C24 -1.2(6) . . . . ?
N4 C26 C27 C28 104.9(7) . . . . ?
C1 N1 C5 C4 0.6(5) . . . . ?
C1 N1 C5 C6 -178.5(3) . . . . ?
C1 C2 C3 C4 0.7(7) . . . . ?
C2 C3 C4 C5 1.0(7) . . . . ?
C3 C4 C5 N1 -1.7(6) . . . . ?
C3 C4 C5 C6 177.5(4) . . . . ?
C4 C5 C6 C7 -58.1(5) . . . . ?
C5 N1 C1 C2 1.1(5) . . . . ?
C8 N2 C12 C11 0.7(5) . . . . ?
C8 N2 C12 C13 -178.8(3) . . . . ?
C8 C9 C10 C11 0.1(6) . . . . ?
C9 C10 C11 C12 -0.5(6) . . . . ?
C10 C11 C12 N2 0.1(5) . . . . ?
C10 C11 C12 C13 179.6(4) . . . . ?
C11 C12 C13 C14 7.7(6) . . . . ?
C12 N2 C8 C9 -1.1(5) . . . . ?
C15 N3 C19 C18 0.4(5) . . . . ?
C15 N3 C19 C20A -165.0(6) . . . . ?
C15 N3 C19 C20B 164.8(6) . . . . ?
C15 C16 C17 C18 0.3(5) . . . . ?
C16 C17 C18 C19 -0.5(6) . . . . ?
C17 C18 C19 N3 0.2(6) . . . . ?
C17 C18 C19 C20A 165.4(6) . . . . ?
C17 C18 C19 C20B -163.9(6) . . . . ?
C18 C19 C20A C21A 73.7(9) . . . . ?
C18 C19 C20B C21B -83.2(11) . . . . ?
C19 N3 C15 C16 -0.6(5) . . . . ?
C22 N4 C26 C25 1.3(5) . . . . ?
C22 N4 C26 C27 -179.2(4) . . . . ?
C22 C23 C24 C25 0.8(6) . . . . ?
C23 C24 C25 C26 0.6(7) . . . . ?
C24 C25 C26 N4 -1.7(7) . . . . ?
C24 C25 C26 C27 178.9(5) . . . . ?
C25 C26 C27 C28 -75.7(8) . . . . ?
C26 N4 C22 C23 0.1(5) . . . . ?
